data_7241659
loop_
_publ_author_name
'Muddassir, Mohd.'
'Alarifi, Abdullah'
'Afzal, Mohd'
'Alshali, Khulud Abdullah'
'Abduh, Naaser A. Y.'
'Beagan, Abeer'

_publ_section_title
;
 A fluorescent Cu(ii) complex as a dual functional sensor for selective
 and sensitive detection of acetone and Cd(ii) pollutants
;
_journal_issue 69
_journal_name_full 'RSC Advances'
_journal_page_first 42137
_journal_page_last 42146
_journal_paper_doi 10.1039/D0RA08073J
_journal_volume 10
_journal_year 2020
_chemical_formula_moiety 'C15 H28 Cu N6 O2, 2(Cl O4), H2 O'
_chemical_formula_sum 'C15 H30 Cl2 Cu N6 O11'
_chemical_formula_weight 604.89
_space_group_crystal_system triclinic
_space_group_IT_number 2
_space_group_name_Hall '-P 1'
_space_group_name_H-M_alt 'P -1'
_atom_sites_solution_hydrogens mixed
_atom_sites_solution_primary direct
_atom_sites_solution_secondary difmap
_audit_creation_method SHELXL-2018/3
_audit_update_record
;
2019-03-26 deposited with the CCDC.	2020-11-02 downloaded from the CCDC.
;
_cell_angle_alpha 62.592(4)
_cell_angle_beta 68.790(5)
_cell_angle_gamma 68.138(4)
_cell_formula_units_Z 2
_cell_length_a 10.1667(12)
_cell_length_b 12.3453(13)
_cell_length_c 12.6574(15)
_cell_measurement_reflns_used 9979
_cell_measurement_temperature 150(2)
_cell_measurement_theta_max 30.0760
_cell_measurement_theta_min 2.3163
_cell_volume 1273.5(3)
_computing_cell_refinement 'SAINT V8.38A (Bruker, 2016)'
_computing_data_collection 'Apex3 v2018.1-0 (Bruker, 2018)'
_computing_data_reduction 'SAINT V8.38A (Bruker, 2016)'
_computing_structure_refinement
;  
SHELXL-2018/3 (Sheldrick, 2015, 2018), 
SHELXLE Rev946 (H\"ubschle et al., 2011)
;
_computing_structure_solution 'SHELXS-97 (Sheldrick, 2008)'
_diffrn_ambient_temperature 150(2)
_diffrn_detector_area_resol_mean 10.4167
_diffrn_measured_fraction_theta_full 0.999
_diffrn_measured_fraction_theta_max 0.996
_diffrn_measurement_device_type 'Bruker AXS D8 Quest CMOS diffractometer'
_diffrn_measurement_method 'omega and phi scans'
_diffrn_radiation_monochromator 'Triumph curved graphite crystal'
_diffrn_radiation_type MoK\a
_diffrn_radiation_wavelength 0.71073
_diffrn_reflns_av_R_equivalents 0.0961
_diffrn_reflns_av_unetI/netI 0.0616
_diffrn_reflns_Laue_measured_fraction_full 0.999
_diffrn_reflns_Laue_measured_fraction_max 0.996
_diffrn_reflns_limit_h_max 14
_diffrn_reflns_limit_h_min -14
_diffrn_reflns_limit_k_max 17
_diffrn_reflns_limit_k_min -17
_diffrn_reflns_limit_l_max 18
_diffrn_reflns_limit_l_min -18
_diffrn_reflns_number 76237
_diffrn_reflns_point_group_measured_fraction_full 0.999
_diffrn_reflns_point_group_measured_fraction_max 0.996
_diffrn_reflns_theta_full 25.242
_diffrn_reflns_theta_max 30.627
_diffrn_reflns_theta_min 2.546
_diffrn_source 'fine focus sealed tube X-ray source'
_diffrn_source_current '30 mA'
_diffrn_source_voltage '50 kV'
_exptl_absorpt_coefficient_mu 1.131
_exptl_absorpt_correction_T_max 0.7461
_exptl_absorpt_correction_T_min 0.7103
_exptl_absorpt_correction_type multi-scan
_exptl_absorpt_process_details
;
 SADABS 2016/2: Krause, L., Herbst-Irmer, R., Sheldrick G.M. & Stalke D.,
 J. Appl. Cryst. 48 (2015) 3-10
;
_exptl_crystal_colour blue
_exptl_crystal_density_diffrn 1.577
_exptl_crystal_description fragment
_exptl_crystal_F_000 626
_exptl_crystal_recrystallization_method 'Re-crystallisation from solvent: Methanol'
_exptl_crystal_size_max 0.050
_exptl_crystal_size_mid 0.050
_exptl_crystal_size_min 0.040
_refine_diff_density_max 0.799
_refine_diff_density_min -0.498
_refine_diff_density_rms 0.095
_refine_ls_extinction_method none
_refine_ls_goodness_of_fit_ref 1.047
_refine_ls_hydrogen_treatment mixed
_refine_ls_matrix_type full
_refine_ls_number_parameters 340
_refine_ls_number_reflns 7831
_refine_ls_number_restraints 6
_refine_ls_restrained_S_all 1.047
_refine_ls_R_factor_all 0.0925
_refine_ls_R_factor_gt 0.0503
_refine_ls_shift/su_max 0.000
_refine_ls_shift/su_mean 0.000
_refine_ls_structure_factor_coef Fsqd
_refine_ls_weighting_details 'w=1/[\s^2^(Fo^2^)+(0.0361P)^2^+1.4274P] where P=(Fo^2^+2Fc^2^)/3'
_refine_ls_weighting_scheme calc
_refine_ls_wR_factor_gt 0.0907
_refine_ls_wR_factor_ref 0.1041
_reflns_Friedel_coverage 0.000
_reflns_number_gt 5408
_reflns_number_total 7831
_reflns_threshold_expression 'I > 2\s(I)'
_cod_data_source_file d0ra08073j2.cif
_cod_data_source_block Cu7_1_0m
_cod_database_code 7241659
_shelx_shelxl_version_number 2018/3
_shelx_space_group_comment
;
The symmetry employed for this shelxl refinement is uniquely defined
by the following loop, which should always be used as a source of
symmetry information in preference to the above space-group names.
They are only intended as comments.
;
_shelx_estimated_absorpt_t_min 0.946
_shelx_estimated_absorpt_t_max 0.956

loop_
_space_group_symop_operation_xyz
'x, y, z'
'-x, -y, -z'

loop_
_atom_site_label
_atom_site_type_symbol
_atom_site_fract_x
_atom_site_fract_y
_atom_site_fract_z
_atom_site_U_iso_or_equiv
_atom_site_adp_type
_atom_site_occupancy
_atom_site_site_symmetry_order
_atom_site_calc_flag
_atom_site_refinement_flags_posn
_atom_site_refinement_flags_adp
_atom_site_refinement_flags_occupancy
_atom_site_disorder_assembly
_atom_site_disorder_group
C1 C 0.2326(4) 0.0702(3) 0.0691(3) 0.0344(7) Uani 1 1 d . . . . .
H1A H 0.285080 0.127116 -0.004163 0.052 Uiso 1 1 calc R U . . .
H1B H 0.153705 0.118786 0.114585 0.052 Uiso 1 1 calc R U . . .
H1C H 0.191558 0.026913 0.044954 0.052 Uiso 1 1 calc R U . . .
C2 C 0.3348(3) -0.0245(3) 0.1479(2) 0.0221(5) Uani 1 1 d . . . . .
C3 C 0.4097(3) -0.1477(3) 0.1566(3) 0.0287(6) Uani 1 1 d . . . . .
H3 H 0.405562 -0.189995 0.111736 0.034 Uiso 1 1 calc R U . . .
C4 C 0.4899(3) -0.1960(3) 0.2418(3) 0.0252(6) Uani 1 1 d . . . . .
C5 C 0.5918(4) -0.3217(3) 0.2888(3) 0.0379(7) Uani 1 1 d . . . . .
H5A H 0.550321 -0.387996 0.301482 0.057 Uiso 1 1 calc R U . . .
H5B H 0.606244 -0.334310 0.366500 0.057 Uiso 1 1 calc R U . . .
H5C H 0.685622 -0.325196 0.229082 0.057 Uiso 1 1 calc R U . . .
C6 C 0.3142(3) 0.4154(3) -0.0062(2) 0.0262(6) Uani 1 1 d . . . . .
H6A H 0.339387 0.468406 -0.093003 0.039 Uiso 1 1 calc R U . . .
H6B H 0.257526 0.468931 0.041192 0.039 Uiso 1 1 calc R U . . .
H6C H 0.256385 0.361266 0.004686 0.039 Uiso 1 1 calc R U . . .
C7 C 0.4504(3) 0.3355(2) 0.0373(2) 0.0184(5) Uani 1 1 d . . . . .
C8 C 0.5920(3) 0.3500(2) -0.0185(2) 0.0220(5) Uani 1 1 d . . . . .
H8 H 0.622021 0.416006 -0.091825 0.026 Uiso 1 1 calc R U . . .
C9 C 0.6800(3) 0.2495(3) 0.0543(2) 0.0236(5) Uani 1 1 d . . . . .
C10 C 0.8401(3) 0.2129(3) 0.0436(3) 0.0391(8) Uani 1 1 d . . . . .
H10A H 0.885988 0.143879 0.013650 0.059 Uiso 1 1 calc R U . . .
H10B H 0.858764 0.185251 0.124024 0.059 Uiso 1 1 calc R U . . .
H10C H 0.880766 0.285404 -0.013841 0.059 Uiso 1 1 calc R U . . .
C11 C -0.0393(3) 0.3883(3) 0.2076(3) 0.0310(6) Uani 1 1 d . . . . .
H11A H -0.024787 0.440272 0.119991 0.046 Uiso 1 1 calc R U . . .
H11B H -0.141110 0.414100 0.248628 0.046 Uiso 1 1 calc R U . . .
H11C H -0.015625 0.299560 0.219362 0.046 Uiso 1 1 calc R U . . .
C12 C 0.0574(3) 0.4051(2) 0.2606(2) 0.0215(5) Uani 1 1 d . . . . .
C13 C 0.0418(3) 0.5081(2) 0.2864(3) 0.0269(6) Uani 1 1 d . . . . .
H13 H -0.035983 0.582042 0.276244 0.032 Uiso 1 1 calc R U . . .
C14 C 0.1610(3) 0.4818(2) 0.3296(2) 0.0230(5) Uani 1 1 d . . . . .
C15 C 0.2050(4) 0.5522(3) 0.3753(3) 0.0367(7) Uani 1 1 d . . . . .
H15A H 0.206772 0.637095 0.313331 0.055 Uiso 1 1 calc R U . . .
H15B H 0.302239 0.507610 0.391599 0.055 Uiso 1 1 calc R U . . .
H15C H 0.134989 0.558155 0.450853 0.055 Uiso 1 1 calc R U . . .
N1 N 0.3684(2) 0.00196(19) 0.22476(19) 0.0180(4) Uani 1 1 d . . . . .
N2 N 0.4631(2) -0.10380(19) 0.28100(19) 0.0197(4) Uani 1 1 d . . . . .
H2 H 0.502163 -0.111106 0.336395 0.024 Uiso 1 1 calc R U . . .
N3 N 0.4497(2) 0.23159(19) 0.14005(19) 0.0174(4) Uani 1 1 d . . . . .
N4 N 0.5914(2) 0.1803(2) 0.1478(2) 0.0215(5) Uani 1 1 d . . . . .
H4 H 0.621554 0.110251 0.206941 0.026 Uiso 1 1 calc R U . . .
N5 N 0.1806(2) 0.31840(19) 0.28693(19) 0.0174(4) Uani 1 1 d . . . . .
N6 N 0.2421(2) 0.36878(19) 0.32673(19) 0.0191(4) Uani 1 1 d . . . . .
H6 H 0.326018 0.331414 0.348286 0.023 Uiso 1 1 calc R U . . .
O1 O 0.1091(2) 0.09479(18) 0.35828(19) 0.0261(4) Uani 1 1 d D . . . .
H1D H 0.113(4) 0.0182(18) 0.380(3) 0.039 Uiso 1 1 d D U . . .
H1E H 0.048(3) 0.123(3) 0.411(3) 0.039 Uiso 1 1 d D U . . .
O2 O 0.3860(2) 0.06254(17) 0.42398(17) 0.0215(4) Uani 1 1 d D . . . .
H2A H 0.415(3) 0.097(3) 0.447(3) 0.032 Uiso 1 1 d D U . . .
H2B H 0.343(3) 0.015(3) 0.484(2) 0.032 Uiso 1 1 d D U . . .
O3 O 0.0964(2) -0.15037(19) 0.45188(19) 0.0271(4) Uani 1 1 d D . . . .
H3A H 0.074(4) -0.159(3) 0.400(3) 0.041 Uiso 1 1 d D U . . .
H3B H 0.170(3) -0.207(3) 0.471(3) 0.041 Uiso 1 1 d D U . . .
O4 O 0.9757(3) -0.0985(3) 0.2624(2) 0.0581(7) Uani 1 1 d . . . . .
O5 O 0.7193(2) -0.05546(18) 0.32265(18) 0.0325(5) Uani 1 1 d . . . . .
O6 O 0.8489(3) -0.1643(2) 0.1916(2) 0.0465(6) Uani 1 1 d . . . . .
O7 O 0.8605(3) -0.2601(2) 0.3968(2) 0.0516(7) Uani 1 1 d . . . . .
O8 O 0.4779(2) 0.23670(18) 0.46153(17) 0.0253(4) Uani 1 1 d . . . . .
O9 O 0.7257(2) 0.1623(2) 0.3801(2) 0.0366(5) Uani 1 1 d . . . . .
O10 O 0.6539(2) 0.32473(18) 0.45218(19) 0.0297(4) Uani 1 1 d . . . . .
O11 O 0.5947(3) 0.3648(2) 0.27242(19) 0.0429(6) Uani 1 1 d . . . . .
Cu1 Cu 0.28692(3) 0.15679(3) 0.26271(3) 0.01527(8) Uani 1 1 d . . . . .
Cl1 Cl 0.85225(7) -0.14470(6) 0.29257(6) 0.02292(14) Uani 1 1 d . . . . .
Cl2 Cl 0.61502(7) 0.27278(6) 0.39006(6) 0.02237(13) Uani 1 1 d . . . . .

loop_
_atom_site_aniso_label
_atom_site_aniso_U_11
_atom_site_aniso_U_22
_atom_site_aniso_U_33
_atom_site_aniso_U_23
_atom_site_aniso_U_13
_atom_site_aniso_U_12
C1 0.0399(18) 0.0373(17) 0.0306(16) -0.0087(13) -0.0189(14) -0.0093(14)
C2 0.0246(13) 0.0271(14) 0.0195(12) -0.0093(11) -0.0045(10) -0.0115(11)
C3 0.0343(16) 0.0310(15) 0.0311(15) -0.0200(13) -0.0060(12) -0.0096(12)
C4 0.0255(14) 0.0230(13) 0.0282(14) -0.0138(11) -0.0014(11) -0.0065(11)
C5 0.0404(18) 0.0233(15) 0.0461(19) -0.0192(14) -0.0106(15) 0.0045(13)
C6 0.0273(14) 0.0238(13) 0.0215(13) 0.0016(11) -0.0098(11) -0.0090(11)
C7 0.0246(13) 0.0161(11) 0.0158(11) -0.0063(9) -0.0036(10) -0.0071(10)
C8 0.0263(14) 0.0214(13) 0.0183(12) -0.0070(10) -0.0002(10) -0.0112(11)
C9 0.0215(13) 0.0258(13) 0.0251(13) -0.0138(11) 0.0019(10) -0.0092(11)
C10 0.0197(14) 0.0426(18) 0.0465(19) -0.0139(16) -0.0013(13) -0.0086(13)
C11 0.0223(14) 0.0316(15) 0.0356(16) -0.0071(13) -0.0144(12) -0.0030(12)
C12 0.0174(12) 0.0192(12) 0.0210(13) -0.0024(10) -0.0062(10) -0.0022(10)
C13 0.0215(14) 0.0183(13) 0.0313(15) -0.0078(11) -0.0049(12) 0.0018(11)
C14 0.0236(13) 0.0177(12) 0.0248(13) -0.0088(10) -0.0037(11) -0.0030(10)
C15 0.0399(18) 0.0299(16) 0.0478(19) -0.0226(15) -0.0112(15) -0.0051(13)
N1 0.0176(10) 0.0173(10) 0.0192(10) -0.0061(8) -0.0059(8) -0.0038(8)
N2 0.0221(11) 0.0171(10) 0.0227(11) -0.0096(9) -0.0105(9) -0.0001(8)
N3 0.0147(10) 0.0158(10) 0.0194(10) -0.0058(8) -0.0041(8) -0.0021(8)
N4 0.0171(11) 0.0180(10) 0.0225(11) -0.0039(9) -0.0044(9) -0.0022(8)
N5 0.0169(10) 0.0155(10) 0.0180(10) -0.0039(8) -0.0057(8) -0.0037(8)
N6 0.0166(10) 0.0182(10) 0.0224(11) -0.0083(9) -0.0064(8) -0.0015(8)
O1 0.0210(10) 0.0199(9) 0.0342(11) -0.0115(9) 0.0024(8) -0.0084(8)
O2 0.0279(10) 0.0192(9) 0.0179(9) -0.0042(7) -0.0102(8) -0.0051(8)
O3 0.0248(10) 0.0264(10) 0.0346(11) -0.0147(9) -0.0099(9) -0.0039(8)
O4 0.0388(14) 0.088(2) 0.0558(16) -0.0202(15) -0.0080(12) -0.0366(14)
O5 0.0316(11) 0.0253(10) 0.0295(11) -0.0114(9) -0.0072(9) 0.0060(8)
O6 0.0448(14) 0.0677(17) 0.0379(13) -0.0355(13) -0.0094(11) -0.0051(12)
O7 0.0495(15) 0.0335(12) 0.0298(12) 0.0006(10) -0.0049(11) 0.0129(11)
O8 0.0223(10) 0.0257(10) 0.0263(10) -0.0032(8) -0.0081(8) -0.0105(8)
O9 0.0301(11) 0.0316(11) 0.0507(14) -0.0244(10) -0.0026(10) -0.0054(9)
O10 0.0313(11) 0.0289(10) 0.0390(12) -0.0162(9) -0.0125(9) -0.0094(9)
O11 0.0547(15) 0.0438(13) 0.0250(11) 0.0062(10) -0.0144(10) -0.0264(12)
Cu1 0.01498(15) 0.01369(14) 0.01513(15) -0.00361(11) -0.00413(11) -0.00317(11)
Cl1 0.0200(3) 0.0270(3) 0.0186(3) -0.0084(2) -0.0063(2) -0.0010(2)
Cl2 0.0241(3) 0.0213(3) 0.0225(3) -0.0048(2) -0.0069(2) -0.0095(2)

loop_
_atom_type_symbol
_atom_type_description
_atom_type_scat_dispersion_real
_atom_type_scat_dispersion_imag
_atom_type_scat_source
C C 0.0033 0.0016 'International Tables Vol C Tables 4.2.6.8 and 6.1.1.4'
H H 0.0000 0.0000 'International Tables Vol C Tables 4.2.6.8 and 6.1.1.4'
N N 0.0061 0.0033 'International Tables Vol C Tables 4.2.6.8 and 6.1.1.4'
O O 0.0106 0.0060 'International Tables Vol C Tables 4.2.6.8 and 6.1.1.4'
Cu Cu 0.3201 1.2651 'International Tables Vol C Tables 4.2.6.8 and 6.1.1.4'
Cl Cl 0.1484 0.1585 'International Tables Vol C Tables 4.2.6.8 and 6.1.1.4'

loop_
_geom_angle_atom_site_label_1
_geom_angle_atom_site_label_2
_geom_angle_atom_site_label_3
_geom_angle
_geom_angle_site_symmetry_1
_geom_angle_site_symmetry_3
_geom_angle_publ_flag
C2 C1 H1A 109.5 . . ?
C2 C1 H1B 109.5 . . ?
H1A C1 H1B 109.5 . . ?
C2 C1 H1C 109.5 . . ?
H1A C1 H1C 109.5 . . ?
H1B C1 H1C 109.5 . . ?
N1 C2 C3 109.2(2) . . ?
N1 C2 C1 121.5(2) . . ?
C3 C2 C1 129.3(2) . . ?
C4 C3 C2 107.0(2) . . ?
C4 C3 H3 126.5 . . ?
C2 C3 H3 126.5 . . ?
N2 C4 C3 106.1(2) . . ?
N2 C4 C5 122.3(3) . . ?
C3 C4 C5 131.6(3) . . ?
C4 C5 H5A 109.5 . . ?
C4 C5 H5B 109.5 . . ?
H5A C5 H5B 109.5 . . ?
C4 C5 H5C 109.5 . . ?
H5A C5 H5C 109.5 . . ?
H5B C5 H5C 109.5 . . ?
C7 C6 H6A 109.5 . . ?
C7 C6 H6B 109.5 . . ?
H6A C6 H6B 109.5 . . ?
C7 C6 H6C 109.5 . . ?
H6A C6 H6C 109.5 . . ?
H6B C6 H6C 109.5 . . ?
N3 C7 C8 110.1(2) . . ?
N3 C7 C6 121.5(2) . . ?
C8 C7 C6 128.4(2) . . ?
C9 C8 C7 106.3(2) . . ?
C9 C8 H8 126.9 . . ?
C7 C8 H8 126.9 . . ?
N4 C9 C8 106.3(2) . . ?
N4 C9 C10 121.8(3) . . ?
C8 C9 C10 131.9(3) . . ?
C9 C10 H10A 109.5 . . ?
C9 C10 H10B 109.5 . . ?
H10A C10 H10B 109.5 . . ?
C9 C10 H10C 109.5 . . ?
H10A C10 H10C 109.5 . . ?
H10B C10 H10C 109.5 . . ?
C12 C11 H11A 109.5 . . ?
C12 C11 H11B 109.5 . . ?
H11A C11 H11B 109.5 . . ?
C12 C11 H11C 109.5 . . ?
H11A C11 H11C 109.5 . . ?
H11B C11 H11C 109.5 . . ?
N5 C12 C13 109.7(2) . . ?
N5 C12 C11 122.1(2) . . ?
C13 C12 C11 128.1(2) . . ?
C14 C13 C12 106.6(2) . . ?
C14 C13 H13 126.7 . . ?
C12 C13 H13 126.7 . . ?
N6 C14 C13 105.9(2) . . ?
N6 C14 C15 121.6(2) . . ?
C13 C14 C15 132.5(3) . . ?
C14 C15 H15A 109.5 . . ?
C14 C15 H15B 109.5 . . ?
H15A C15 H15B 109.5 . . ?
C14 C15 H15C 109.5 . . ?
H15A C15 H15C 109.5 . . ?
H15B C15 H15C 109.5 . . ?
C2 N1 N2 105.8(2) . . ?
C2 N1 Cu1 128.35(17) . . ?
N2 N1 Cu1 125.62(16) . . ?
C4 N2 N1 111.8(2) . . ?
C4 N2 H2 124.1 . . ?
N1 N2 H2 124.1 . . ?
C7 N3 N4 105.4(2) . . ?
C7 N3 Cu1 131.08(17) . . ?
N4 N3 Cu1 123.53(15) . . ?
C9 N4 N3 111.9(2) . . ?
C9 N4 H4 124.0 . . ?
N3 N4 H4 124.0 . . ?
C12 N5 N6 105.2(2) . . ?
C12 N5 Cu1 134.20(18) . . ?
N6 N5 Cu1 120.18(15) . . ?
C14 N6 N5 112.5(2) . . ?
C14 N6 H6 123.7 . . ?
N5 N6 H6 123.7 . . ?
Cu1 O1 H1D 120(2) . . ?
Cu1 O1 H1E 121(2) . . ?
H1D O1 H1E 110(3) . . ?
Cu1 O2 H2A 125(2) . . ?
Cu1 O2 H2B 115(2) . . ?
H2A O2 H2B 106(3) . . ?
H3A O3 H3B 109(3) . . ?
O1 Cu1 N1 86.83(8) . . ?
O1 Cu1 N5 88.65(8) . . ?
N1 Cu1 N5 170.70(8) . . ?
O1 Cu1 N3 169.34(9) . . ?
N1 Cu1 N3 91.93(8) . . ?
N5 Cu1 N3 91.01(8) . . ?
O1 Cu1 O2 92.95(8) . . ?
N1 Cu1 O2 91.30(8) . . ?
N5 Cu1 O2 97.05(8) . . ?
N3 Cu1 O2 97.66(8) . . ?
O6 Cl1 O4 109.70(16) . . ?
O6 Cl1 O7 110.15(16) . . ?
O4 Cl1 O7 109.34(17) . . ?
O6 Cl1 O5 109.05(13) . . ?
O4 Cl1 O5 110.44(16) . . ?
O7 Cl1 O5 108.16(13) . . ?
O11 Cl2 O9 111.22(15) . . ?
O11 Cl2 O10 110.09(13) . . ?
O9 Cl2 O10 109.59(13) . . ?
O11 Cl2 O8 108.41(12) . . ?
O9 Cl2 O8 108.45(12) . . ?
O10 Cl2 O8 109.03(12) . . ?

loop_
_geom_bond_atom_site_label_1
_geom_bond_atom_site_label_2
_geom_bond_distance
_geom_bond_site_symmetry_2
_geom_bond_publ_flag
C1 C2 1.488(4) . ?
C1 H1A 0.9800 . ?
C1 H1B 0.9800 . ?
C1 H1C 0.9800 . ?
C2 N1 1.336(3) . ?
C2 C3 1.397(4) . ?
C3 C4 1.367(4) . ?
C3 H3 0.9500 . ?
C4 N2 1.344(3) . ?
C4 C5 1.494(4) . ?
C5 H5A 0.9800 . ?
C5 H5B 0.9800 . ?
C5 H5C 0.9800 . ?
C6 C7 1.492(4) . ?
C6 H6A 0.9800 . ?
C6 H6B 0.9800 . ?
C6 H6C 0.9800 . ?
C7 N3 1.342(3) . ?
C7 C8 1.395(4) . ?
C8 C9 1.380(4) . ?
C8 H8 0.9500 . ?
C9 N4 1.347(3) . ?
C9 C10 1.490(4) . ?
C10 H10A 0.9800 . ?
C10 H10B 0.9800 . ?
C10 H10C 0.9800 . ?
C11 C12 1.488(4) . ?
C11 H11A 0.9800 . ?
C11 H11B 0.9800 . ?
C11 H11C 0.9800 . ?
C12 N5 1.342(3) . ?
C12 C13 1.395(4) . ?
C13 C14 1.377(4) . ?
C13 H13 0.9500 . ?
C14 N6 1.341(3) . ?
C14 C15 1.493(4) . ?
C15 H15A 0.9800 . ?
C15 H15B 0.9800 . ?
C15 H15C 0.9800 . ?
N1 N2 1.358(3) . ?
N1 Cu1 1.987(2) . ?
N2 H2 0.8800 . ?
N3 N4 1.361(3) . ?
N3 Cu1 1.991(2) . ?
N4 H4 0.8800 . ?
N5 N6 1.356(3) . ?
N5 Cu1 1.990(2) . ?
N6 H6 0.8800 . ?
O1 Cu1 1.9784(19) . ?
O1 H1D 0.844(18) . ?
O1 H1E 0.837(18) . ?
O2 Cu1 2.2278(18) . ?
O2 H2A 0.798(18) . ?
O2 H2B 0.809(17) . ?
O3 H3A 0.823(18) . ?
O3 H3B 0.831(18) . ?
O4 Cl1 1.425(2) . ?
O5 Cl1 1.446(2) . ?
O6 Cl1 1.420(2) . ?
O7 Cl1 1.427(2) . ?
O8 Cl2 1.4625(19) . ?
O9 Cl2 1.434(2) . ?
O10 Cl2 1.437(2) . ?
O11 Cl2 1.429(2) . ?

loop_
_geom_hbond_atom_site_label_D
_geom_hbond_atom_site_label_H
_geom_hbond_atom_site_label_A
_geom_hbond_distance_DH
_geom_hbond_distance_HA
_geom_hbond_distance_DA
_geom_hbond_angle_DHA
_geom_hbond_site_symmetry_A
_geom_hbond_publ_flag
N2 H2 O2 0.88 2.56 3.050(3) 115.7 . yes
N2 H2 O5 0.88 2.47 3.141(3) 133.0 . yes
N2 H2 O8 0.88 2.34 3.071(3) 140.5 2_656 yes
N4 H4 O5 0.88 2.02 2.897(3) 171.0 . yes
N6 H6 O8 0.88 2.13 2.967(3) 159.7 . yes
O1 H1D O3 0.844(18) 1.896(19) 2.731(3) 170(3) . yes
O1 H1E O3 0.837(18) 1.902(19) 2.725(3) 167(3) 2_556 yes
O2 H2A O8 0.798(18) 2.14(2) 2.912(3) 163(3) . yes
O2 H2B O5 0.809(17) 2.53(3) 2.961(3) 115(3) 2_656 yes
O2 H2B O9 0.809(17) 2.24(2) 3.019(3) 161(3) 2_656 yes
O3 H3A O4 0.823(18) 2.03(2) 2.793(3) 154(3) 1_455 yes
O3 H3B O10 0.831(18) 2.07(2) 2.882(3) 165(3) 2_656 yes

loop_
_geom_torsion_atom_site_label_1
_geom_torsion_atom_site_label_2
_geom_torsion_atom_site_label_3
_geom_torsion_atom_site_label_4
_geom_torsion
_geom_torsion_site_symmetry_1
_geom_torsion_site_symmetry_2
_geom_torsion_site_symmetry_3
_geom_torsion_site_symmetry_4
_geom_torsion_publ_flag
N1 C2 C3 C4 0.2(3) . . . . ?
C1 C2 C3 C4 180.0(3) . . . . ?
C2 C3 C4 N2 -0.2(3) . . . . ?
C2 C3 C4 C5 -179.3(3) . . . . ?
N3 C7 C8 C9 0.4(3) . . . . ?
C6 C7 C8 C9 -177.4(3) . . . . ?
C7 C8 C9 N4 0.1(3) . . . . ?
C7 C8 C9 C10 -179.8(3) . . . . ?
N5 C12 C13 C14 0.2(3) . . . . ?
C11 C12 C13 C14 -177.7(3) . . . . ?
C12 C13 C14 N6 0.8(3) . . . . ?
C12 C13 C14 C15 -178.2(3) . . . . ?
C3 C2 N1 N2 -0.1(3) . . . . ?
C1 C2 N1 N2 -179.9(2) . . . . ?
C3 C2 N1 Cu1 -175.31(18) . . . . ?
C1 C2 N1 Cu1 4.9(4) . . . . ?
C3 C4 N2 N1 0.2(3) . . . . ?
C5 C4 N2 N1 179.4(3) . . . . ?
C2 N1 N2 C4 -0.1(3) . . . . ?
Cu1 N1 N2 C4 175.33(18) . . . . ?
C8 C7 N3 N4 -0.7(3) . . . . ?
C6 C7 N3 N4 177.2(2) . . . . ?
C8 C7 N3 Cu1 179.48(17) . . . . ?
C6 C7 N3 Cu1 -2.5(4) . . . . ?
C8 C9 N4 N3 -0.5(3) . . . . ?
C10 C9 N4 N3 179.4(3) . . . . ?
C7 N3 N4 C9 0.8(3) . . . . ?
Cu1 N3 N4 C9 -179.40(17) . . . . ?
C13 C12 N5 N6 -1.1(3) . . . . ?
C11 C12 N5 N6 176.9(2) . . . . ?
C13 C12 N5 Cu1 -173.59(19) . . . . ?
C11 C12 N5 Cu1 4.4(4) . . . . ?
C13 C14 N6 N5 -1.6(3) . . . . ?
C15 C14 N6 N5 177.5(2) . . . . ?
C12 N5 N6 C14 1.7(3) . . . . ?
Cu1 N5 N6 C14 175.45(17) . . . . ?
